data_7250066
loop_
_publ_author_name
'Chen, Wei-Hao'
'Chen, Yen-Hsin'
'Thapa, Kedar Bahadur'
'Liu, Shih-Miao'
'Chen, Jhy-Der'

_publ_section_title
;
 Coordination polymers constructed from bis-pyridyl-bis-amides and
 1,4,5,8-naphthalenetetracarboxylic acid: ligand transformation and metal
 ion sensing
;
_journal_issue 5
_journal_name_full CrystEngComm
_journal_page_first 606
_journal_page_last 615
_journal_paper_doi 10.1039/D4CE01119H
_journal_volume 27
_journal_year 2025
_chemical_formula_sum 'C42 H34 N4 O22 Zn2'
_chemical_formula_weight 1077.47
_space_group_crystal_system triclinic
_space_group_IT_number 2
_space_group_name_Hall '-P 1'
_space_group_name_H-M_alt 'P -1'
_atom_sites_solution_hydrogens mixed
_audit_creation_method SHELXL-2019/1
_audit_update_record
;
2024-11-04 deposited with the CCDC.	2025-01-14 downloaded from the CCDC.
;
_cell_angle_alpha 97.026(19)
_cell_angle_beta 95.24(2)
_cell_angle_gamma 96.96(2)
_cell_formula_units_Z 1
_cell_length_a 6.546(4)
_cell_length_b 12.633(7)
_cell_length_c 12.865(7)
_cell_measurement_reflns_used 4352
_cell_measurement_temperature 296(2)
_cell_measurement_theta_max 25.14
_cell_measurement_theta_min 3.15
_cell_volume 1042.0(10)
_computing_cell_refinement 'Bruker SAINT'
_computing_data_collection 'Bruker APEX2'
_computing_data_reduction 'Bruker SAINT'
_computing_molecular_graphics 'Bruker SHELXTL'
_computing_publication_material 'Bruker SHELXTL'
_computing_structure_refinement 'SHELXL-2019/1 (Sheldrick, 2019)'
_computing_structure_solution 'SHELXS-97 (Sheldrick 2008)'
_diffrn_ambient_temperature 296(2)
_diffrn_measured_fraction_theta_full 1.000
_diffrn_measured_fraction_theta_max 1.000
_diffrn_measurement_device_type 'Bruker APEX-II CCD'
_diffrn_measurement_method '\f and \w scans'
_diffrn_radiation_type MoK\a
_diffrn_radiation_wavelength 0.71073
_diffrn_reflns_av_R_equivalents 0.0829
_diffrn_reflns_av_unetI/netI 0.0766
_diffrn_reflns_Laue_measured_fraction_full 1.000
_diffrn_reflns_Laue_measured_fraction_max 1.000
_diffrn_reflns_limit_h_max 8
_diffrn_reflns_limit_h_min -8
_diffrn_reflns_limit_k_max 15
_diffrn_reflns_limit_k_min -15
_diffrn_reflns_limit_l_max 15
_diffrn_reflns_limit_l_min -15
_diffrn_reflns_number 20920
_diffrn_reflns_point_group_measured_fraction_full 1.000
_diffrn_reflns_point_group_measured_fraction_max 1.000
_diffrn_reflns_theta_full 25.242
_diffrn_reflns_theta_max 25.997
_diffrn_reflns_theta_min 1.604
_exptl_absorpt_coefficient_mu 1.249
_exptl_absorpt_correction_T_max 0.7457
_exptl_absorpt_correction_T_min 0.5945
_exptl_absorpt_correction_type multi-scan
_exptl_absorpt_process_details 'sadabs v2008/1(bruker axs, 2008)'
_exptl_crystal_colour colourless
_exptl_crystal_density_diffrn 1.717
_exptl_crystal_description plate
_exptl_crystal_F_000 550
_exptl_crystal_size_max 0.300
_exptl_crystal_size_mid 0.300
_exptl_crystal_size_min 0.100
_refine_diff_density_max 0.394
_refine_diff_density_min -0.494
_refine_diff_density_rms 0.082
_refine_ls_extinction_method none
_refine_ls_goodness_of_fit_ref 1.027
_refine_ls_hydrogen_treatment constr
_refine_ls_matrix_type full
_refine_ls_number_parameters 316
_refine_ls_number_reflns 4092
_refine_ls_number_restraints 0
_refine_ls_restrained_S_all 1.027
_refine_ls_R_factor_all 0.0857
_refine_ls_R_factor_gt 0.0463
_refine_ls_shift/su_max 0.001
_refine_ls_shift/su_mean 0.000
_refine_ls_structure_factor_coef Fsqd
_refine_ls_weighting_details 'w=1/[\s^2^(Fo^2^)+(0.0426P)^2^+0.1291P] where P=(Fo^2^+2Fc^2^)/3'
_refine_ls_weighting_scheme calc
_refine_ls_wR_factor_gt 0.0899
_refine_ls_wR_factor_ref 0.1029
_reflns_Friedel_coverage 0.000
_reflns_number_gt 2808
_reflns_number_total 4092
_reflns_threshold_expression 'I > 2\s(I)'
_cod_data_source_file d4ce01119h2.cif
_cod_data_source_block 6
_cod_depositor_comments
;
The following automatic conversions were performed:

data item '_exptl_absorpt_correction_type' value 'multi_scan' was
changed to 'multi-scan' in accordance with the
/home/data/users/saulius/crontab/automatic-downloads/current/RSC/lib/dictionaries/cif_core.dic
dictionary named 'cif_core.dic' version 2.4.2 last updated on
2011-04-26.

Automatic conversion script
Id: cif_fix_values 8170 2020-07-09 18:12:32Z antanas 
;
_cod_original_cell_volume 1041.9(10)
_cod_database_code 7250066
_shelx_shelxl_version_number 2019/1
_shelx_space_group_comment
; 
The symmetry employed for this shelxl refinement is uniquely defined 
by the following loop, which should always be used as a source of 
symmetry information in preference to the above space-group names. 
They are only intended as comments. 
;
_shelx_estimated_absorpt_t_min 0.706
_shelx_estimated_absorpt_t_max 0.885

loop_
_space_group_symop_operation_xyz
'x, y, z'
'-x, -y, -z'

loop_
_atom_site_label
_atom_site_type_symbol
_atom_site_fract_x
_atom_site_fract_y
_atom_site_fract_z
_atom_site_U_iso_or_equiv
_atom_site_adp_type
_atom_site_occupancy
_atom_site_site_symmetry_order
_atom_site_calc_flag
_atom_site_refinement_flags_posn
_atom_site_refinement_flags_adp
_atom_site_refinement_flags_occupancy
_atom_site_disorder_assembly
_atom_site_disorder_group
Zn Zn 0.60898(7) 0.80510(4) 0.53546(3) 0.02632(15) Uani 1 1 d . . . . .
O1 O 0.5806(4) 0.6254(2) 0.9620(2) 0.0398(7) Uani 1 1 d . . . . .
O2 O 0.5082(4) 0.7512(2) 0.36494(19) 0.0293(6) Uani 1 1 d . . . . .
O3 O 0.6503(4) 0.9174(2) 0.41854(19) 0.0307(6) Uani 1 1 d . . . . .
O4 O 0.1668(4) 0.87904(19) 0.35248(18) 0.0264(6) Uani 1 1 d . . . . .
O5 O 0.0189(4) 0.7085(2) 0.3245(2) 0.0384(7) Uani 1 1 d . . . . .
O6 O 0.1401(5) 0.7455(3) -0.2106(2) 0.0732(11) Uani 1 1 d . . . . .
O7 O 0.4532(4) 0.8315(2) -0.1627(2) 0.0424(7) Uani 1 1 d . . . . .
O8 O 0.7654(5) 0.9179(3) -0.1226(2) 0.0514(8) Uani 1 1 d . . . . .
O9 O 0.7503(4) 0.9129(2) 0.65970(19) 0.0391(7) Uani 1 1 d . . . . .
H9B H 0.802039 0.880422 0.707745 0.047 Uiso 1 1 d R U . . .
H9C H 0.842819 0.954372 0.636705 0.047 Uiso 1 1 d R U . . .
O10 O 0.3164(4) 0.8643(2) 0.55013(19) 0.0307(6) Uani 1 1 d . . . . .
H10B H 0.252044 0.864244 0.489660 0.037 Uiso 1 1 d R U . . .
H10C H 0.335134 0.928104 0.582370 0.037 Uiso 1 1 d R U . . .
O11 O 0.8937(4) 0.7488(2) 0.51787(19) 0.0327(6) Uani 1 1 d . . . . .
H11B H 0.991571 0.791009 0.555101 0.039 Uiso 1 1 d R U . . .
H11C H 0.918411 0.743119 0.453831 0.039 Uiso 1 1 d R U . . .
N1 N 0.5061(5) 0.6672(2) 0.5963(2) 0.0262(7) Uani 1 1 d . . . . .
N2 N 0.6024(5) 0.4592(2) 0.8805(2) 0.0333(8) Uani 1 1 d . . . . .
H2A H 0.575068 0.391321 0.883234 0.040 Uiso 1 1 calc R U . . .
C1 C 0.3189(6) 0.6145(3) 0.5632(3) 0.0370(10) Uani 1 1 d . . . . .
H1A H 0.236511 0.640226 0.511696 0.044 Uiso 1 1 calc R U . . .
C2 C 0.2434(7) 0.5232(3) 0.6028(4) 0.0485(12) Uani 1 1 d . . . . .
H2B H 0.111384 0.488147 0.578479 0.058 Uiso 1 1 calc R U . . .
C3 C 0.3637(6) 0.4838(3) 0.6785(3) 0.0381(10) Uani 1 1 d . . . . .
H3A H 0.313143 0.422341 0.706195 0.046 Uiso 1 1 calc R U . . .
C4 C 0.5582(6) 0.5356(3) 0.7128(3) 0.0245(8) Uani 1 1 d . . . . .
C5 C 0.6233(6) 0.6274(3) 0.6705(3) 0.0263(9) Uani 1 1 d . . . . .
H5A H 0.754566 0.663836 0.694243 0.032 Uiso 1 1 calc R U . . .
C6 C 0.7018(6) 0.4939(3) 0.7919(3) 0.0307(9) Uani 1 1 d . . . . .
H6A H 0.759361 0.433771 0.756632 0.037 Uiso 1 1 calc R U . . .
H6B H 0.815673 0.550115 0.818185 0.037 Uiso 1 1 calc R U . . .
C7 C 0.5519(6) 0.5275(3) 0.9572(3) 0.0274(9) Uani 1 1 d . . . . .
C8 C 0.5660(5) 0.8445(3) 0.3470(3) 0.0229(8) Uani 1 1 d . . . . .
C9 C 0.5485(5) 0.8688(3) 0.2350(3) 0.0205(8) Uani 1 1 d . . . . .
C10 C 0.3744(5) 0.8262(3) 0.1601(3) 0.0213(8) Uani 1 1 d . . . . .
C11 C 0.1801(5) 0.7797(3) 0.1865(3) 0.0228(8) Uani 1 1 d . . . . .
C12 C 0.1201(5) 0.7884(3) 0.2976(3) 0.0243(8) Uani 1 1 d . . . . .
C13 C 0.0293(6) 0.7329(3) 0.1076(3) 0.0314(9) Uani 1 1 d . . . . .
H13A H -0.094751 0.699265 0.125121 0.038 Uiso 1 1 calc R U . . .
C14 C 0.0577(6) 0.7347(3) 0.0020(3) 0.0355(10) Uani 1 1 d . . . . .
H14A H -0.047443 0.702479 -0.049762 0.043 Uiso 1 1 calc R U . . .
C15 C 0.2374(6) 0.7830(3) -0.0264(3) 0.0296(9) Uani 1 1 d . . . . .
C16 C 0.2633(7) 0.7830(4) -0.1384(3) 0.0424(11) Uani 1 1 d . . . . .
C17 C 0.3989(5) 0.8301(3) 0.0519(3) 0.0230(8) Uani 1 1 d . . . . .
C18 C 0.5842(6) 0.8805(3) 0.0223(3) 0.0240(8) Uani 1 1 d . . . . .
C19 C 0.6147(7) 0.8789(3) -0.0893(3) 0.0336(10) Uani 1 1 d . . . . .
C20 C 0.7392(6) 0.9292(3) 0.0960(3) 0.0302(9) Uani 1 1 d . . . . .
H20A H 0.856676 0.967017 0.075698 0.036 Uiso 1 1 calc R U . . .
C21 C 0.7216(6) 0.9224(3) 0.2031(3) 0.0267(9) Uani 1 1 d . . . . .
H21A H 0.829385 0.954973 0.253242 0.032 Uiso 1 1 calc R U . . .

loop_
_atom_site_aniso_label
_atom_site_aniso_U_11
_atom_site_aniso_U_22
_atom_site_aniso_U_33
_atom_site_aniso_U_23
_atom_site_aniso_U_13
_atom_site_aniso_U_12
Zn 0.0309(3) 0.0282(3) 0.0215(2) 0.00887(18) 0.00473(18) 0.00317(19)
O1 0.0523(19) 0.0263(17) 0.0421(18) 0.0049(13) 0.0143(14) 0.0039(14)
O2 0.0327(15) 0.0304(16) 0.0278(15) 0.0116(12) 0.0063(12) 0.0057(13)
O3 0.0351(16) 0.0357(16) 0.0199(14) 0.0016(12) -0.0004(12) 0.0034(13)
O4 0.0307(15) 0.0216(15) 0.0265(14) -0.0010(12) 0.0048(12) 0.0044(12)
O5 0.0434(17) 0.0338(17) 0.0358(16) 0.0014(13) 0.0162(14) -0.0093(14)
O6 0.061(2) 0.121(3) 0.0247(18) -0.0093(19) -0.0071(17) -0.011(2)
O7 0.0503(19) 0.056(2) 0.0200(15) 0.0017(14) 0.0049(14) 0.0049(16)
O8 0.050(2) 0.077(2) 0.0275(16) 0.0134(16) 0.0157(15) -0.0040(17)
O9 0.0556(19) 0.0369(17) 0.0228(15) 0.0118(13) 0.0013(13) -0.0074(14)
O10 0.0335(15) 0.0309(15) 0.0278(15) 0.0029(12) 0.0063(12) 0.0040(12)
O11 0.0269(15) 0.0418(17) 0.0284(15) 0.0037(13) 0.0059(12) 0.0000(12)
N1 0.0274(17) 0.0284(18) 0.0231(17) 0.0063(14) 0.0023(14) 0.0024(14)
N2 0.055(2) 0.0212(18) 0.0270(19) 0.0074(15) 0.0121(16) 0.0089(16)
C1 0.033(2) 0.035(3) 0.041(3) 0.007(2) -0.008(2) 0.001(2)
C2 0.040(3) 0.035(3) 0.064(3) 0.013(2) -0.009(2) -0.016(2)
C3 0.042(3) 0.024(2) 0.046(3) 0.011(2) -0.003(2) -0.0065(19)
C4 0.031(2) 0.020(2) 0.024(2) 0.0024(16) 0.0073(17) 0.0050(17)
C5 0.023(2) 0.031(2) 0.024(2) 0.0029(17) 0.0043(16) 0.0005(17)
C6 0.037(2) 0.034(2) 0.024(2) 0.0051(18) 0.0073(18) 0.0085(19)
C7 0.028(2) 0.029(2) 0.025(2) 0.0061(18) -0.0019(17) 0.0044(18)
C8 0.0195(19) 0.032(2) 0.020(2) 0.0055(18) 0.0049(16) 0.0100(17)
C9 0.026(2) 0.020(2) 0.0179(19) 0.0029(15) 0.0042(15) 0.0085(16)
C10 0.024(2) 0.0187(19) 0.022(2) 0.0021(15) 0.0037(16) 0.0039(15)
C11 0.026(2) 0.018(2) 0.024(2) 0.0024(16) 0.0037(16) 0.0049(16)
C12 0.023(2) 0.027(2) 0.023(2) 0.0021(17) 0.0032(16) 0.0060(17)
C13 0.028(2) 0.030(2) 0.032(2) -0.0025(18) 0.0039(18) -0.0024(18)
C14 0.032(2) 0.040(3) 0.029(2) -0.0084(19) -0.0063(18) 0.003(2)
C15 0.034(2) 0.030(2) 0.024(2) 0.0023(18) 0.0001(18) 0.0062(18)
C16 0.046(3) 0.053(3) 0.027(2) -0.002(2) 0.001(2) 0.007(2)
C17 0.030(2) 0.020(2) 0.019(2) 0.0006(16) 0.0009(16) 0.0073(16)
C18 0.028(2) 0.026(2) 0.020(2) 0.0059(17) 0.0047(16) 0.0085(17)
C19 0.044(3) 0.035(2) 0.025(2) 0.0076(19) 0.007(2) 0.012(2)
C20 0.029(2) 0.032(2) 0.031(2) 0.0100(18) 0.0120(18) 0.0019(18)
C21 0.025(2) 0.029(2) 0.026(2) 0.0048(17) 0.0023(16) -0.0005(17)

loop_
_atom_type_symbol
_atom_type_description
_atom_type_scat_dispersion_real
_atom_type_scat_dispersion_imag
_atom_type_scat_source
C C 0.0033 0.0016 'International Tables Vol C Tables 4.2.6.8 and 6.1.1.4'
H H 0.0000 0.0000 'International Tables Vol C Tables 4.2.6.8 and 6.1.1.4'
N N 0.0061 0.0033 'International Tables Vol C Tables 4.2.6.8 and 6.1.1.4'
O O 0.0106 0.0060 'International Tables Vol C Tables 4.2.6.8 and 6.1.1.4'
Zn Zn 0.2839 1.4301 'International Tables Vol C Tables 4.2.6.8 and 6.1.1.4'

loop_
_geom_angle_atom_site_label_1
_geom_angle_atom_site_label_2
_geom_angle_atom_site_label_3
_geom_angle
_geom_angle_site_symmetry_1
_geom_angle_site_symmetry_3
_geom_angle_publ_flag
O9 Zn N1 106.53(12) . . ?
O9 Zn O11 88.80(11) . . ?
N1 Zn O11 89.80(11) . . ?
O9 Zn O10 91.74(11) . . ?
N1 Zn O10 91.18(11) . . ?
O11 Zn O10 178.70(10) . . ?
O9 Zn O3 94.65(11) . . ?
N1 Zn O3 158.62(11) . . ?
O11 Zn O3 93.62(10) . . ?
O10 Zn O3 85.16(9) . . ?
O9 Zn O2 153.77(10) . . ?
N1 Zn O2 99.67(11) . . ?
O11 Zn O2 90.02(10) . . ?
O10 Zn O2 88.97(9) . . ?
O3 Zn O2 59.27(10) . . ?
O9 Zn C8 124.37(12) . . ?
N1 Zn C8 129.08(12) . . ?
O11 Zn C8 92.77(10) . . ?
O10 Zn C8 85.95(10) . . ?
O3 Zn C8 29.73(10) . . ?
O2 Zn C8 29.56(10) . . ?
C8 O2 Zn 88.7(2) . . ?
C8 O3 Zn 89.8(2) . . ?
C19 O7 C16 124.6(3) . . ?
Zn O9 H9B 110.5 . . ?
Zn O9 H9C 107.6 . . ?
H9B O9 H9C 111.4 . . ?
Zn O10 H10B 110.4 . . ?
Zn O10 H10C 110.3 . . ?
H10B O10 H10C 108.7 . . ?
Zn O11 H11B 110.7 . . ?
Zn O11 H11C 111.0 . . ?
H11B O11 H11C 109.0 . . ?
C1 N1 C5 117.8(3) . . ?
C1 N1 Zn 120.1(3) . . ?
C5 N1 Zn 122.1(2) . . ?
C7 N2 C6 122.8(3) . . ?
C7 N2 H2A 118.6 . . ?
C6 N2 H2A 118.6 . . ?
N1 C1 C2 121.9(4) . . ?
N1 C1 H1A 119.1 . . ?
C2 C1 H1A 119.1 . . ?
C1 C2 C3 119.8(4) . . ?
C1 C2 H2B 120.1 . . ?
C3 C2 H2B 120.1 . . ?
C4 C3 C2 119.4(4) . . ?
C4 C3 H3A 120.3 . . ?
C2 C3 H3A 120.3 . . ?
C3 C4 C5 117.7(3) . . ?
C3 C4 C6 122.2(3) . . ?
C5 C4 C6 120.0(3) . . ?
N1 C5 C4 123.3(3) . . ?
N1 C5 H5A 118.3 . . ?
C4 C5 H5A 118.3 . . ?
N2 C6 C4 113.7(3) . . ?
N2 C6 H6A 108.8 . . ?
C4 C6 H6A 108.8 . . ?
N2 C6 H6B 108.8 . . ?
C4 C6 H6B 108.8 . . ?
H6A C6 H6B 107.7 . . ?
O1 C7 N2 125.0(4) . . ?
O1 C7 C7 121.3(4) . 2_667 ?
N2 C7 C7 113.7(4) . 2_667 ?
O2 C8 O3 122.2(3) . . ?
O2 C8 C9 119.1(3) . . ?
O3 C8 C9 118.6(3) . . ?
O2 C8 Zn 61.72(18) . . ?
O3 C8 Zn 60.49(18) . . ?
C9 C8 Zn 178.0(3) . . ?
C21 C9 C10 120.1(3) . . ?
C21 C9 C8 116.3(3) . . ?
C10 C9 C8 123.0(3) . . ?
C17 C10 C11 118.2(3) . . ?
C17 C10 C9 117.3(3) . . ?
C11 C10 C9 124.5(3) . . ?
C13 C11 C10 119.5(3) . . ?
C13 C11 C12 116.8(3) . . ?
C10 C11 C12 123.4(3) . . ?
O5 C12 O4 125.8(3) . . ?
O5 C12 C11 117.7(3) . . ?
O4 C12 C11 116.3(3) . . ?
C11 C13 C14 121.6(4) . . ?
C11 C13 H13A 119.2 . . ?
C14 C13 H13A 119.2 . . ?
C15 C14 C13 120.7(4) . . ?
C15 C14 H14A 119.6 . . ?
C13 C14 H14A 119.6 . . ?
C14 C15 C17 119.8(3) . . ?
C14 C15 C16 119.5(4) . . ?
C17 C15 C16 120.7(4) . . ?
O6 C16 O7 116.5(4) . . ?
O6 C16 C15 126.7(4) . . ?
O7 C16 C15 116.8(4) . . ?
C18 C17 C15 119.7(3) . . ?
C18 C17 C10 120.2(3) . . ?
C15 C17 C10 120.1(3) . . ?
C20 C18 C17 120.9(3) . . ?
C20 C18 C19 118.8(4) . . ?
C17 C18 C19 120.3(3) . . ?
O8 C19 O7 116.5(4) . . ?
O8 C19 C18 125.7(4) . . ?
O7 C19 C18 117.8(4) . . ?
C18 C20 C21 119.7(3) . . ?
C18 C20 H20A 120.2 . . ?
C21 C20 H20A 120.2 . . ?
C9 C21 C20 121.2(3) . . ?
C9 C21 H21A 119.4 . . ?
C20 C21 H21A 119.4 . . ?

loop_
_geom_bond_atom_site_label_1
_geom_bond_atom_site_label_2
_geom_bond_distance
_geom_bond_site_symmetry_2
_geom_bond_publ_flag
Zn O9 2.039(3) . ?
Zn N1 2.061(3) . ?
Zn O11 2.095(3) . ?
Zn O10 2.154(3) . ?
Zn O3 2.203(3) . ?
Zn O2 2.230(3) . ?
Zn C8 2.532(4) . ?
O1 C7 1.222(4) . ?
O2 C8 1.249(4) . ?
O3 C8 1.255(4) . ?
O4 C12 1.257(4) . ?
O5 C12 1.242(4) . ?
O6 C16 1.184(5) . ?
O7 C19 1.376(5) . ?
O7 C16 1.397(5) . ?
O8 C19 1.188(5) . ?
O9 H9B 0.8501 . ?
O9 H9C 0.8500 . ?
O10 H10B 0.8500 . ?
O10 H10C 0.8499 . ?
O11 H11B 0.8500 . ?
O11 H11C 0.8501 . ?
N1 C1 1.328(5) . ?
N1 C5 1.353(4) . ?
N2 C7 1.322(5) . ?
N2 C6 1.450(4) . ?
N2 H2A 0.8600 . ?
C1 C2 1.373(5) . ?
C1 H1A 0.9300 . ?
C2 C3 1.375(6) . ?
C2 H2B 0.9300 . ?
C3 C4 1.367(5) . ?
C3 H3A 0.9300 . ?
C4 C5 1.378(5) . ?
C4 C6 1.508(5) . ?
C5 H5A 0.9300 . ?
C6 H6A 0.9700 . ?
C6 H6B 0.9700 . ?
C7 C7 1.538(7) 2_667 ?
C8 C9 1.507(5) . ?
C9 C21 1.371(5) . ?
C9 C10 1.429(5) . ?
C10 C17 1.421(5) . ?
C10 C11 1.423(5) . ?
C11 C13 1.372(5) . ?
C11 C12 1.512(5) . ?
C13 C14 1.390(5) . ?
C13 H13A 0.9300 . ?
C14 C15 1.360(5) . ?
C14 H14A 0.9300 . ?
C15 C17 1.412(5) . ?
C15 C16 1.467(5) . ?
C17 C18 1.406(5) . ?
C18 C20 1.355(5) . ?
C18 C19 1.466(5) . ?
C20 C21 1.406(5) . ?
C20 H20A 0.9300 . ?
C21 H21A 0.9300 . ?
